data_1528556
loop_
_publ_author_name
'Hanke, K.'

_publ_section_title
;
 Zinktellurit: Kristallstruktur und Beziehungen zu einigen Seleniten
;
_journal_name_full Naturwissenschaften
_journal_page_first 199
_journal_page_last 199
_journal_volume 54
_journal_year 1967
_chemical_formula_sum 'O3 Te Zn'
_chemical_name_systematic 'Zn Te O3'
_space_group_IT_number 61
_symmetry_space_group_name_Hall '-P 2ac 2ab'
_symmetry_space_group_name_H-M 'P b c a'
_cell_angle_alpha 90
_cell_angle_beta 90
_cell_angle_gamma 90
_cell_formula_units_Z 8
_cell_length_a 7.36
_cell_length_b 6.38
_cell_length_c 12.32
_cell_volume 578.508
_citation_journal_id_ASTM NATWAY
_cod_data_source_file Hanke_NATWAY_1967_378.cif
_cod_data_source_block O3Te1Zn1
_cod_original_cell_volume 578.5078
_cod_original_formula_sum 'O3 Te1 Zn1'
_cod_database_code 1528556

loop_
_symmetry_equiv_pos_as_xyz
x,y,z
-x+1/2,-y,z+1/2
x+1/2,-y+1/2,-z
-x,y+1/2,-z+1/2
-x,-y,-z
x-1/2,y,-z-1/2
-x-1/2,y-1/2,z
x,-y-1/2,z-1/2

loop_
_atom_site_label
_atom_site_type_symbol
_atom_site_fract_x
_atom_site_fract_y
_atom_site_fract_z
_atom_site_occupancy
_atom_site_U_iso_or_equiv
O3 O-2 0.1562 0.4739 0.4093 1 0.0
O2 O-2 0.039 0.3429 0.0671 1 0.0
Zn1 Zn+2 0.1097 0.1218 0.4095 1 0.0
O1 O-2 0.4728 0.1999 0.2246 1 0.0
Te1 Te+4 0.0627 0.0926 0.1435 1 0.0
